data_4088048
loop_
_publ_author_name
'Cheisson, Thibault'
'Auffrant, Audrey'
'Nocton, Gr\'egory'

_publ_section_title
;
 \h5--\h1Switch in Divalent Phosphaytterbocene Complexes with Neutral
 Iminophosphoranyl Pincer Ligands: Solid-State Structures and Solution
 NMR1JYb--PCoupling Constants
;
_journal_issue 22
_journal_name_full Organometallics
_journal_page_first 5470
_journal_paper_doi 10.1021/acs.organomet.5b00814
_journal_volume 34
_journal_year 2015
_chemical_formula_moiety 'C43 H73 N3 P2'
_chemical_formula_sum 'C43 H73 N3 P2'
_chemical_formula_weight 693.98
_space_group_crystal_system triclinic
_space_group_IT_number 2
_space_group_name_Hall '-P 1'
_space_group_name_H-M_alt 'P -1'
_atom_sites_solution_hydrogens geom
_audit_creation_method SHELXL-2014/7
_cell_angle_alpha 95.145(1)
_cell_angle_beta 98.591(1)
_cell_angle_gamma 100.903(1)
_cell_formula_units_Z 2
_cell_length_a 10.404(1)
_cell_length_b 10.463(1)
_cell_length_c 19.122(1)
_cell_measurement_reflns_used 9913
_cell_measurement_temperature 150.0(1)
_cell_measurement_theta_max 30.034
_cell_measurement_theta_min 0.998
_cell_volume 2006.1(3)
_computing_cell_refinement 'DENZO (Otwinowski & Minor, 1997) & COLLECT'
_computing_data_collection 'COLLECT (Hooft, R.W.W., 1998)'
_computing_data_reduction 'DENZO & COLLECT'
_computing_molecular_graphics 'PLATON (Spek, 2009)'
_computing_structure_refinement 'SHELXL-2014/7 (Sheldrick, 2014)'
_computing_structure_solution 'SIR97 (Altomare et al., 1999)'
_diffrn_ambient_temperature 150.0(1)
_diffrn_measured_fraction_theta_full 0.991
_diffrn_measured_fraction_theta_max 0.985
_diffrn_measurement_device_type 'Kappa APEX II'
_diffrn_measurement_method 'phi and omega scans'
_diffrn_radiation_type MoK\a
_diffrn_radiation_wavelength 0.71069
_diffrn_reflns_av_R_equivalents 0.0425
_diffrn_reflns_av_unetI/netI 0.0374
_diffrn_reflns_Laue_measured_fraction_full 0.991
_diffrn_reflns_Laue_measured_fraction_max 0.985
_diffrn_reflns_limit_h_max 14
_diffrn_reflns_limit_h_min -14
_diffrn_reflns_limit_k_max 14
_diffrn_reflns_limit_k_min -14
_diffrn_reflns_limit_l_max 26
_diffrn_reflns_limit_l_min -26
_diffrn_reflns_number 30893
_diffrn_reflns_point_group_measured_fraction_full 0.991
_diffrn_reflns_point_group_measured_fraction_max 0.985
_diffrn_reflns_theta_full 25.240
_diffrn_reflns_theta_max 30.027
_diffrn_reflns_theta_min 2.716
_exptl_absorpt_coefficient_mu 0.141
_exptl_absorpt_correction_T_max 1.07573
_exptl_absorpt_correction_T_min 0.921272
_exptl_absorpt_correction_type multi-scan
_exptl_absorpt_process_details DENZO/SCALEPACK
_exptl_crystal_colour Colorless
_exptl_crystal_density_diffrn 1.149
_exptl_crystal_description Block
_exptl_crystal_F_000 764
_exptl_crystal_size_max 0.660
_exptl_crystal_size_mid 0.500
_exptl_crystal_size_min 0.200
_refine_diff_density_max 0.337
_refine_diff_density_min -0.449
_refine_diff_density_rms 0.052
_refine_ls_extinction_method none
_refine_ls_goodness_of_fit_ref 1.154
_refine_ls_hydrogen_treatment constr
_refine_ls_matrix_type full
_refine_ls_number_parameters 488
_refine_ls_number_reflns 11579
_refine_ls_number_restraints 0
_refine_ls_restrained_S_all 1.154
_refine_ls_R_factor_all 0.0690
_refine_ls_R_factor_gt 0.0570
_refine_ls_shift/su_max 0.001
_refine_ls_shift/su_mean 0.000
_refine_ls_structure_factor_coef Fsqd
_refine_ls_weighting_details 'w=1/[\s^2^(Fo^2^)+(0.0106P)^2^+1.8393P] where P=(Fo^2^+2Fc^2^)/3'
_refine_ls_weighting_scheme calc
_refine_ls_wR_factor_gt 0.1259
_refine_ls_wR_factor_ref 0.1322
_reflns_Friedel_coverage 0.000
_reflns_number_gt 9838
_reflns_number_total 11579
_reflns_threshold_expression 'I > 2\s(I)'
_cod_data_source_file om5b00814_si_002.cif
_cod_data_source_block tc308
_cod_database_code 4088048
_shelx_shelxl_version_number 2014/7
_shelx_space_group_comment
;
The symmetry employed for this shelxl refinement is uniquely defined
by the following loop, which should always be used as a source of
symmetry information in preference to the above space-group names.
They are only intended as comments.
;
_shelx_estimated_absorpt_t_min 0.912
_shelx_estimated_absorpt_t_max 0.972

loop_
_space_group_symop_operation_xyz
'x, y, z'
'-x, -y, -z'

loop_
_atom_site_label
_atom_site_type_symbol
_atom_site_fract_x
_atom_site_fract_y
_atom_site_fract_z
_atom_site_U_iso_or_equiv
_atom_site_adp_type
_atom_site_occupancy
_atom_site_site_symmetry_order
_atom_site_calc_flag
_atom_site_refinement_flags_posn
_atom_site_refinement_flags_adp
_atom_site_refinement_flags_occupancy
_atom_site_disorder_assembly
_atom_site_disorder_group
P1 P 0.93373(4) 0.28875(4) 0.56299(2) 0.01946(9) Uani 1 1 d . . . . .
P2 P 0.72977(5) -0.21660(5) 0.08626(2) 0.03200(11) Uani 1 1 d . . . . .
N1 N 0.92532(15) 0.28696(13) 0.48003(7) 0.0237(3) Uani 1 1 d . . . . .
N2 N 0.80816(19) -0.08161(17) 0.12771(8) 0.0385(4) Uani 1 1 d . . . . .
N3 N 0.90053(15) 0.06804(14) 0.31518(7) 0.0255(3) Uani 1 1 d . . . . .
C1 C 0.86343(17) 0.15100(15) 0.36243(8) 0.0230(3) Uani 1 1 d . . . . .
C2 C 0.75443(19) 0.20779(17) 0.34590(10) 0.0290(4) Uani 1 1 d . . . . .
H2 H 0.7288 0.2637 0.3809 0.035 Uiso 1 1 calc R U . . .
C3 C 0.6837(2) 0.18077(19) 0.27676(11) 0.0366(4) Uani 1 1 d . . . . .
H3 H 0.6096 0.2196 0.2634 0.044 Uiso 1 1 calc R U . . .
C4 C 0.7222(2) 0.09669(19) 0.22757(10) 0.0358(4) Uani 1 1 d . . . . .
H4 H 0.6758 0.0780 0.1799 0.043 Uiso 1 1 calc R U . . .
C5 C 0.82922(18) 0.04034(17) 0.24899(9) 0.0280(4) Uani 1 1 d . . . . .
C6 C 0.95003(18) 0.17716(16) 0.43556(8) 0.0247(3) Uani 1 1 d . . . . .
H6A H 0.9339 0.0975 0.4599 0.030 Uiso 1 1 calc R U . . .
H6B H 1.0445 0.1951 0.4298 0.030 Uiso 1 1 calc R U . . .
C7 C 0.8753(2) -0.0594(2) 0.20107(9) 0.0343(4) Uani 1 1 d . . . . .
H7A H 0.9717 -0.0297 0.2017 0.041 Uiso 1 1 calc R U . . .
H7B H 0.8625 -0.1439 0.2212 0.041 Uiso 1 1 calc R U . . .
C8 C 0.84131(16) 0.13697(16) 0.58981(9) 0.0237(3) Uani 1 1 d . . . . .
H8 H 0.8964 0.0698 0.5827 0.028 Uiso 1 1 calc R U . . .
C9 C 0.82359(19) 0.14079(18) 0.66800(10) 0.0314(4) Uani 1 1 d . . . . .
H9A H 0.7665 0.2034 0.6783 0.038 Uiso 1 1 calc R U . . .
H9B H 0.9111 0.1715 0.6991 0.038 Uiso 1 1 calc R U . . .
C10 C 0.7600(2) 0.0042(2) 0.68392(12) 0.0378(4) Uani 1 1 d . . . . .
H10A H 0.8209 -0.0565 0.6776 0.045 Uiso 1 1 calc R U . . .
H10B H 0.7460 0.0092 0.7341 0.045 Uiso 1 1 calc R U . . .
C11 C 0.6277(2) -0.0490(2) 0.63488(14) 0.0452(6) Uani 1 1 d . . . . .
H11A H 0.5905 -0.1384 0.6450 0.054 Uiso 1 1 calc R U . . .
H11B H 0.5642 0.0076 0.6439 0.054 Uiso 1 1 calc R U . . .
C12 C 0.64566(19) -0.05303(19) 0.55744(13) 0.0404(5) Uani 1 1 d . . . . .
H12A H 0.5583 -0.0849 0.5263 0.048 Uiso 1 1 calc R U . . .
H12B H 0.7034 -0.1153 0.5476 0.048 Uiso 1 1 calc R U . . .
C13 C 0.70805(19) 0.08305(19) 0.54016(12) 0.0358(4) Uani 1 1 d . . . . .
H13A H 0.7222 0.0769 0.4900 0.043 Uiso 1 1 calc R U . . .
H13B H 0.6469 0.1437 0.5460 0.043 Uiso 1 1 calc R U . . .
C14 C 0.87518(16) 0.43512(16) 0.59264(8) 0.0220(3) Uani 1 1 d . . . . .
H14 H 0.9240 0.5082 0.5704 0.026 Uiso 1 1 calc R U . . .
C15 C 0.72683(16) 0.42608(16) 0.56449(9) 0.0250(3) Uani 1 1 d . . . . .
H15A H 0.7087 0.4014 0.5122 0.030 Uiso 1 1 calc R U . . .
H15B H 0.6729 0.3570 0.5863 0.030 Uiso 1 1 calc R U . . .
C16 C 0.68706(19) 0.55729(18) 0.58211(10) 0.0298(4) Uani 1 1 d . . . . .
H16A H 0.7347 0.6243 0.5565 0.036 Uiso 1 1 calc R U . . .
H16B H 0.5906 0.5481 0.5656 0.036 Uiso 1 1 calc R U . . .
C17 C 0.71953(19) 0.60280(18) 0.66197(10) 0.0321(4) Uani 1 1 d . . . . .
H17A H 0.6979 0.6902 0.6713 0.039 Uiso 1 1 calc R U . . .
H17B H 0.6643 0.5409 0.6872 0.039 Uiso 1 1 calc R U . . .
C18 C 0.86575(19) 0.61039(18) 0.69054(10) 0.0304(4) Uani 1 1 d . . . . .
H18A H 0.8829 0.6348 0.7428 0.037 Uiso 1 1 calc R U . . .
H18B H 0.9206 0.6794 0.6692 0.037 Uiso 1 1 calc R U . . .
C19 C 0.90591(18) 0.47895(18) 0.67325(9) 0.0275(3) Uani 1 1 d . . . . .
H19A H 0.8570 0.4115 0.6982 0.033 Uiso 1 1 calc R U . . .
H19B H 1.0021 0.4878 0.6905 0.033 Uiso 1 1 calc R U . . .
C20 C 1.10167(15) 0.30759(15) 0.61499(8) 0.0209(3) Uani 1 1 d . . . . .
H20 H 1.0944 0.3092 0.6666 0.025 Uiso 1 1 calc R U . . .
C21 C 1.16464(17) 0.19184(17) 0.59363(10) 0.0275(3) Uani 1 1 d . . . . .
H21A H 1.1095 0.1096 0.6035 0.033 Uiso 1 1 calc R U . . .
H21B H 1.1662 0.1851 0.5418 0.033 Uiso 1 1 calc R U . . .
C22 C 1.30573(18) 0.20740(19) 0.63397(11) 0.0332(4) Uani 1 1 d . . . . .
H22A H 1.3031 0.2034 0.6853 0.040 Uiso 1 1 calc R U . . .
H22B H 1.3448 0.1339 0.6165 0.040 Uiso 1 1 calc R U . . .
C23 C 1.39297(18) 0.3365(2) 0.62456(12) 0.0358(4) Uani 1 1 d . . . . .
H23A H 1.4052 0.3358 0.5742 0.043 Uiso 1 1 calc R U . . .
H23B H 1.4815 0.3463 0.6544 0.043 Uiso 1 1 calc R U . . .
C24 C 1.33161(18) 0.45224(19) 0.64549(12) 0.0363(4) Uani 1 1 d . . . . .
H24A H 1.3874 0.5341 0.6356 0.044 Uiso 1 1 calc R U . . .
H24B H 1.3294 0.4593 0.6973 0.044 Uiso 1 1 calc R U . . .
C25 C 1.19061(17) 0.43689(17) 0.60447(11) 0.0289(4) Uani 1 1 d . . . . .
H25A H 1.1938 0.4391 0.5531 0.035 Uiso 1 1 calc R U . . .
H25B H 1.1520 0.5113 0.6210 0.035 Uiso 1 1 calc R U . . .
C26 C 0.5525(2) -0.2611(2) 0.09377(10) 0.0365(4) Uani 1 1 d . . . . .
H26 H 0.5159 -0.3511 0.0680 0.044 Uiso 1 1 calc R U . . .
C27 C 0.4700(3) -0.1676(3) 0.06113(12) 0.0502(6) Uani 1 1 d . . . . .
H27A H 0.5103 -0.0766 0.0826 0.060 Uiso 1 1 calc R U . . .
H27B H 0.4714 -0.1727 0.0093 0.060 Uiso 1 1 calc R U . . .
C28 C 0.3268(3) -0.2016(3) 0.07335(14) 0.0621(8) Uani 1 1 d . . . . .
H28A H 0.2841 -0.2899 0.0485 0.074 Uiso 1 1 calc R U . . .
H28B H 0.2771 -0.1378 0.0531 0.074 Uiso 1 1 calc R U . . .
C29 C 0.3204(3) -0.1992(3) 0.15260(15) 0.0615(8) Uani 1 1 d . . . . .
H29A H 0.3585 -0.1097 0.1772 0.074 Uiso 1 1 calc R U . . .
H29B H 0.2266 -0.2226 0.1592 0.074 Uiso 1 1 calc R U . . .
C30 C 0.3969(2) -0.2951(3) 0.18482(15) 0.0551(6) Uani 1 1 d . . . . .
H30A H 0.3538 -0.3854 0.1631 0.066 Uiso 1 1 calc R U . . .
H30B H 0.3951 -0.2898 0.2366 0.066 Uiso 1 1 calc R U . . .
C31 C 0.5408(2) -0.2654(2) 0.17264(11) 0.0412(5) Uani 1 1 d . . . . .
H31A H 0.5864 -0.3333 0.1913 0.049 Uiso 1 1 calc R U . . .
H31B H 0.5865 -0.1798 0.1999 0.049 Uiso 1 1 calc R U . . .
C32 C 0.79802(19) -0.35917(19) 0.11363(10) 0.0330(4) Uani 1 1 d . . . . .
H32 H 0.8148 -0.3457 0.1669 0.040 Uiso 1 1 calc R U . . .
C33 C 0.7087(2) -0.4961(2) 0.09322(12) 0.0407(5) Uani 1 1 d . . . . .
H33A H 0.6227 -0.4965 0.1095 0.049 Uiso 1 1 calc R U . . .
H33B H 0.6908 -0.5172 0.0407 0.049 Uiso 1 1 calc R U . . .
C34 C 0.7738(3) -0.6007(2) 0.12660(14) 0.0506(6) Uani 1 1 d . . . . .
H34A H 0.7822 -0.5853 0.1791 0.061 Uiso 1 1 calc R U . . .
H34B H 0.7163 -0.6882 0.1101 0.061 Uiso 1 1 calc R U . . .
C35 C 0.9098(3) -0.5994(3) 0.10722(14) 0.0555(6) Uani 1 1 d . . . . .
H35A H 0.9004 -0.6266 0.0555 0.067 Uiso 1 1 calc R U . . .
H35B H 0.9514 -0.6632 0.1329 0.067 Uiso 1 1 calc R U . . .
C36 C 0.9988(3) -0.4641(3) 0.12607(15) 0.0560(6) Uani 1 1 d . . . . .
H36A H 1.0842 -0.4649 0.1093 0.067 Uiso 1 1 calc R U . . .
H36B H 1.0178 -0.4419 0.1785 0.067 Uiso 1 1 calc R U . . .
C37 C 0.9344(2) -0.3594(3) 0.09250(13) 0.0449(5) Uani 1 1 d . . . . .
H37A H 0.9243 -0.3761 0.0400 0.054 Uiso 1 1 calc R U . . .
H37B H 0.9930 -0.2721 0.1081 0.054 Uiso 1 1 calc R U . . .
C38A C 0.7218(4) -0.1964(5) -0.0077(2) 0.0330(8) Uani 0.748(5) 1 d . . P A 1
H38A H 0.6687 -0.1274 -0.0164 0.040 Uiso 0.748(5) 1 calc R U P A 1
C39A C 0.6488(11) -0.3183(9) -0.0596(4) 0.040(2) Uani 0.748(5) 1 d . . P A 1
H39A H 0.5609 -0.3521 -0.0469 0.048 Uiso 0.748(5) 1 calc R U P A 1
H39B H 0.7009 -0.3883 -0.0567 0.048 Uiso 0.748(5) 1 calc R U P A 1
C40A C 0.6312(4) -0.2797(4) -0.13617(16) 0.0544(10) Uani 0.748(5) 1 d . . P A 1
H40A H 0.5850 -0.3575 -0.1702 0.065 Uiso 0.748(5) 1 calc R U P A 1
H40B H 0.5758 -0.2125 -0.1393 0.065 Uiso 0.748(5) 1 calc R U P A 1
C41A C 0.7648(5) -0.2263(4) -0.15571(17) 0.0537(10) Uani 0.748(5) 1 d . . P A 1
H41A H 0.7513 -0.1995 -0.2042 0.064 Uiso 0.748(5) 1 calc R U P A 1
H41B H 0.8166 -0.2964 -0.1565 0.064 Uiso 0.748(5) 1 calc R U P A 1
C42A C 0.8441(8) -0.1084(10) -0.1033(5) 0.0516(15) Uani 0.748(5) 1 d . . P A 1
H42A H 0.9334 -0.0812 -0.1158 0.062 Uiso 0.748(5) 1 calc R U P A 1
H42B H 0.7984 -0.0338 -0.1069 0.062 Uiso 0.748(5) 1 calc R U P A 1
C43A C 0.8579(3) -0.1434(3) -0.02688(15) 0.0457(9) Uani 0.748(5) 1 d . . P A 1
H43A H 0.9134 -0.2102 -0.0219 0.055 Uiso 0.748(5) 1 calc R U P A 1
H43B H 0.9030 -0.0644 0.0065 0.055 Uiso 0.748(5) 1 calc R U P A 1
C38B C 0.7621(13) -0.2213(13) -0.0093(7) 0.032(2) Uani 0.252(5) 1 d . . P A 2
H38B H 0.8494 -0.2476 -0.0106 0.038 Uiso 0.252(5) 1 calc R U P A 2
C39B C 0.656(4) -0.317(3) -0.0639(15) 0.059(9) Uani 0.252(5) 1 d . . P A 2
H39C H 0.6448 -0.4058 -0.0485 0.071 Uiso 0.252(5) 1 calc R U P A 2
H39D H 0.5698 -0.2892 -0.0658 0.071 Uiso 0.252(5) 1 calc R U P A 2
C40B C 0.6936(14) -0.3222(10) -0.1367(5) 0.048(3) Uani 0.252(5) 1 d . . P A 2
H40C H 0.6247 -0.3853 -0.1708 0.058 Uiso 0.252(5) 1 calc R U P A 2
H40D H 0.7790 -0.3514 -0.1354 0.058 Uiso 0.252(5) 1 calc R U P A 2
C41B C 0.7067(14) -0.1860(10) -0.1600(5) 0.049(3) Uani 0.252(5) 1 d . . P A 2
H41C H 0.7342 -0.1871 -0.2074 0.059 Uiso 0.252(5) 1 calc R U P A 2
H41D H 0.6195 -0.1598 -0.1641 0.059 Uiso 0.252(5) 1 calc R U P A 2
C42B C 0.806(2) -0.090(3) -0.1079(12) 0.045(4) Uani 0.252(5) 1 d . . P A 2
H42C H 0.8122 -0.0018 -0.1242 0.055 Uiso 0.252(5) 1 calc R U P A 2
H42D H 0.8941 -0.1132 -0.1065 0.055 Uiso 0.252(5) 1 calc R U P A 2
C43B C 0.7723(10) -0.0830(8) -0.0329(4) 0.038(2) Uani 0.252(5) 1 d . . P A 2
H43C H 0.6869 -0.0544 -0.0327 0.046 Uiso 0.252(5) 1 calc R U P A 2
H43D H 0.8425 -0.0194 0.0003 0.046 Uiso 0.252(5) 1 calc R U P A 2

loop_
_atom_site_aniso_label
_atom_site_aniso_U_11
_atom_site_aniso_U_22
_atom_site_aniso_U_33
_atom_site_aniso_U_23
_atom_site_aniso_U_13
_atom_site_aniso_U_12
P1 0.01995(18) 0.01853(18) 0.01792(18) -0.00110(14) 0.00233(14) 0.00127(14)
P2 0.0362(3) 0.0354(3) 0.0195(2) -0.00450(17) 0.00227(18) 0.0007(2)
N1 0.0317(7) 0.0198(6) 0.0180(6) -0.0019(5) 0.0034(5) 0.0040(5)
N2 0.0507(10) 0.0373(9) 0.0199(7) -0.0049(6) 0.0024(7) -0.0025(8)
N3 0.0281(7) 0.0246(7) 0.0200(6) -0.0031(5) 0.0031(5) -0.0010(5)
C1 0.0272(8) 0.0190(7) 0.0194(7) -0.0005(5) 0.0028(6) -0.0016(6)
C2 0.0338(9) 0.0226(8) 0.0276(8) -0.0031(6) 0.0005(7) 0.0046(7)
C3 0.0408(11) 0.0306(9) 0.0339(10) -0.0011(8) -0.0077(8) 0.0096(8)
C4 0.0451(11) 0.0321(9) 0.0236(8) -0.0014(7) -0.0066(8) 0.0035(8)
C5 0.0338(9) 0.0250(8) 0.0202(7) -0.0016(6) 0.0024(6) -0.0029(7)
C6 0.0305(8) 0.0227(7) 0.0192(7) -0.0024(6) 0.0010(6) 0.0059(6)
C7 0.0360(10) 0.0391(10) 0.0221(8) -0.0077(7) 0.0031(7) 0.0007(8)
C8 0.0200(7) 0.0215(7) 0.0278(8) 0.0021(6) 0.0034(6) 0.0007(6)
C9 0.0343(9) 0.0276(9) 0.0328(9) 0.0046(7) 0.0136(7) 0.0014(7)
C10 0.0434(11) 0.0310(9) 0.0436(11) 0.0109(8) 0.0222(9) 0.0045(8)
C11 0.0286(10) 0.0284(9) 0.0851(18) 0.0172(10) 0.0247(10) 0.0056(8)
C12 0.0232(9) 0.0267(9) 0.0651(14) 0.0064(9) -0.0028(9) -0.0026(7)
C13 0.0262(9) 0.0278(9) 0.0458(11) 0.0054(8) -0.0063(8) -0.0041(7)
C14 0.0234(7) 0.0209(7) 0.0206(7) -0.0013(6) 0.0041(6) 0.0028(6)
C15 0.0230(8) 0.0251(8) 0.0256(8) -0.0005(6) 0.0033(6) 0.0044(6)
C16 0.0308(9) 0.0269(8) 0.0322(9) 0.0010(7) 0.0038(7) 0.0095(7)
C17 0.0348(10) 0.0275(9) 0.0352(9) -0.0036(7) 0.0098(8) 0.0098(7)
C18 0.0351(9) 0.0273(8) 0.0270(8) -0.0050(7) 0.0061(7) 0.0048(7)
C19 0.0312(9) 0.0298(8) 0.0206(7) -0.0036(6) 0.0030(6) 0.0078(7)
C20 0.0199(7) 0.0206(7) 0.0205(7) -0.0001(6) 0.0028(5) 0.0016(6)
C21 0.0233(8) 0.0231(8) 0.0332(9) -0.0020(6) -0.0010(6) 0.0044(6)
C22 0.0252(8) 0.0299(9) 0.0426(10) 0.0034(8) -0.0015(7) 0.0067(7)
C23 0.0204(8) 0.0358(10) 0.0494(12) 0.0042(8) 0.0037(8) 0.0035(7)
C24 0.0224(8) 0.0275(9) 0.0528(12) -0.0003(8) 0.0004(8) -0.0026(7)
C25 0.0218(8) 0.0215(8) 0.0412(10) 0.0037(7) 0.0044(7) 0.0001(6)
C26 0.0347(10) 0.0405(11) 0.0290(9) -0.0083(8) -0.0002(7) 0.0052(8)
C27 0.0538(14) 0.0605(15) 0.0343(11) -0.0094(10) -0.0047(10) 0.0231(12)
C28 0.0482(14) 0.0799(19) 0.0519(15) -0.0263(13) -0.0104(11) 0.0287(14)
C29 0.0387(13) 0.0807(19) 0.0587(16) -0.0257(14) 0.0050(11) 0.0147(13)
C30 0.0379(12) 0.0677(17) 0.0552(15) -0.0095(12) 0.0133(11) 0.0033(11)
C31 0.0360(11) 0.0512(13) 0.0340(10) -0.0017(9) 0.0067(8) 0.0054(9)
C32 0.0327(9) 0.0378(10) 0.0241(8) -0.0030(7) 0.0017(7) 0.0017(8)
C33 0.0360(11) 0.0377(11) 0.0436(11) -0.0034(9) 0.0027(9) 0.0025(8)
C34 0.0571(15) 0.0416(12) 0.0494(13) 0.0032(10) 0.0028(11) 0.0068(11)
C35 0.0554(15) 0.0580(15) 0.0516(14) -0.0008(12) -0.0063(11) 0.0236(12)
C36 0.0397(13) 0.0717(18) 0.0544(15) 0.0052(13) -0.0042(11) 0.0167(12)
C37 0.0309(10) 0.0580(14) 0.0438(12) 0.0055(10) 0.0035(9) 0.0067(9)
C38A 0.038(2) 0.040(2) 0.0194(12) -0.0048(12) 0.0054(15) 0.0072(14)
C39A 0.052(4) 0.047(5) 0.015(2) -0.004(2) -0.002(2) 0.006(3)
C40A 0.075(3) 0.061(2) 0.0220(13) -0.0094(14) -0.0051(15) 0.020(2)
C41A 0.091(3) 0.057(2) 0.0226(13) 0.0063(14) 0.0142(16) 0.036(2)
C42A 0.066(4) 0.061(4) 0.032(2) 0.011(2) 0.018(3) 0.016(3)
C43A 0.0476(18) 0.060(2) 0.0280(13) 0.0055(13) 0.0105(12) 0.0030(15)
C38B 0.038(7) 0.036(6) 0.020(4) -0.003(3) 0.007(4) 0.009(4)
C39B 0.072(17) 0.038(13) 0.054(14) -0.026(9) 0.014(10) -0.009(10)
C40B 0.086(8) 0.037(5) 0.024(4) 0.001(3) 0.008(5) 0.018(5)
C41B 0.083(8) 0.041(5) 0.023(4) 0.005(4) 0.000(4) 0.018(5)
C42B 0.072(13) 0.051(7) 0.018(4) 0.012(4) 0.011(7) 0.019(8)
C43B 0.051(5) 0.035(4) 0.025(4) 0.000(3) 0.004(3) 0.003(4)

loop_
_atom_type_symbol
_atom_type_description
_atom_type_scat_dispersion_real
_atom_type_scat_dispersion_imag
_atom_type_scat_source
C C 0.0033 0.0016 'International Tables Vol C Tables 4.2.6.8 and 6.1.1.4'
H H 0.0000 0.0000 'International Tables Vol C Tables 4.2.6.8 and 6.1.1.4'
N N 0.0061 0.0033 'International Tables Vol C Tables 4.2.6.8 and 6.1.1.4'
P P 0.1023 0.0942 'International Tables Vol C Tables 4.2.6.8 and 6.1.1.4'

loop_
_geom_angle_atom_site_label_1
_geom_angle_atom_site_label_2
_geom_angle_atom_site_label_3
_geom_angle
N1 P1 C14 105.53(8)
N1 P1 C20 115.92(8)
C14 P1 C20 105.26(7)
N1 P1 C8 113.80(8)
C14 P1 C8 113.01(8)
C20 P1 C8 103.23(7)
N2 P2 C38A 105.51(16)
N2 P2 C26 115.99(10)
C38A P2 C26 102.18(15)
N2 P2 C32 113.98(9)
C38A P2 C32 114.90(15)
C26 P2 C32 104.00(9)
N2 P2 C38B 107.7(4)
C26 P2 C38B 114.1(4)
C32 P2 C38B 100.1(4)
C6 N1 P1 122.09(11)
C7 N2 P2 126.15(15)
C5 N3 C1 118.35(16)
N3 C1 C2 122.76(15)
N3 C1 C6 114.71(15)
C2 C1 C6 122.53(15)
C1 C2 C3 118.20(17)
C1 C2 H2 120.9
C3 C2 H2 120.9
C4 C3 C2 119.35(18)
C4 C3 H3 120.3
C2 C3 H3 120.3
C5 C4 C3 118.89(17)
C5 C4 H4 120.6
C3 C4 H4 120.6
N3 C5 C4 122.38(17)
N3 C5 C7 114.06(16)
C4 C5 C7 123.55(16)
N1 C6 C1 113.06(14)
N1 C6 H6A 109.0
C1 C6 H6A 109.0
N1 C6 H6B 109.0
C1 C6 H6B 109.0
H6A C6 H6B 107.8
N2 C7 C5 115.00(17)
N2 C7 H7A 108.5
C5 C7 H7A 108.5
N2 C7 H7B 108.5
C5 C7 H7B 108.5
H7A C7 H7B 107.5
C9 C8 C13 110.75(15)
C9 C8 P1 116.68(12)
C13 C8 P1 112.42(12)
C9 C8 H8 105.3
C13 C8 H8 105.3
P1 C8 H8 105.3
C8 C9 C10 110.48(15)
C8 C9 H9A 109.6
C10 C9 H9A 109.6
C8 C9 H9B 109.6
C10 C9 H9B 109.6
H9A C9 H9B 108.1
C11 C10 C9 111.18(17)
C11 C10 H10A 109.4
C9 C10 H10A 109.4
C11 C10 H10B 109.4
C9 C10 H10B 109.4
H10A C10 H10B 108.0
C12 C11 C10 110.45(16)
C12 C11 H11A 109.6
C10 C11 H11A 109.6
C12 C11 H11B 109.6
C10 C11 H11B 109.6
H11A C11 H11B 108.1
C11 C12 C13 111.28(18)
C11 C12 H12A 109.4
C13 C12 H12A 109.4
C11 C12 H12B 109.4
C13 C12 H12B 109.4
H12A C12 H12B 108.0
C8 C13 C12 110.32(16)
C8 C13 H13A 109.6
C12 C13 H13A 109.6
C8 C13 H13B 109.6
C12 C13 H13B 109.6
H13A C13 H13B 108.1
C19 C14 C15 110.06(13)
C19 C14 P1 115.76(12)
C15 C14 P1 112.74(11)
C19 C14 H14 105.8
C15 C14 H14 105.8
P1 C14 H14 105.8
C16 C15 C14 110.74(14)
C16 C15 H15A 109.5
C14 C15 H15A 109.5
C16 C15 H15B 109.5
C14 C15 H15B 109.5
H15A C15 H15B 108.1
C17 C16 C15 111.42(15)
C17 C16 H16A 109.3
C15 C16 H16A 109.3
C17 C16 H16B 109.3
C15 C16 H16B 109.3
H16A C16 H16B 108.0
C18 C17 C16 111.07(15)
C18 C17 H17A 109.4
C16 C17 H17A 109.4
C18 C17 H17B 109.4
C16 C17 H17B 109.4
H17A C17 H17B 108.0
C17 C18 C19 111.25(15)
C17 C18 H18A 109.4
C19 C18 H18A 109.4
C17 C18 H18B 109.4
C19 C18 H18B 109.4
H18A C18 H18B 108.0
C18 C19 C14 110.79(14)
C18 C19 H19A 109.5
C14 C19 H19A 109.5
C18 C19 H19B 109.5
C14 C19 H19B 109.5
H19A C19 H19B 108.1
C21 C20 C25 109.90(14)
C21 C20 P1 110.71(11)
C25 C20 P1 110.68(11)
C21 C20 H20 108.5
C25 C20 H20 108.5
P1 C20 H20 108.5
C22 C21 C20 111.81(14)
C22 C21 H21A 109.3
C20 C21 H21A 109.3
C22 C21 H21B 109.3
C20 C21 H21B 109.3
H21A C21 H21B 107.9
C23 C22 C21 111.65(16)
C23 C22 H22A 109.3
C21 C22 H22A 109.3
C23 C22 H22B 109.3
C21 C22 H22B 109.3
H22A C22 H22B 108.0
C22 C23 C24 111.28(16)
C22 C23 H23A 109.4
C24 C23 H23A 109.4
C22 C23 H23B 109.4
C24 C23 H23B 109.4
H23A C23 H23B 108.0
C23 C24 C25 111.38(16)
C23 C24 H24A 109.4
C25 C24 H24A 109.4
C23 C24 H24B 109.4
C25 C24 H24B 109.4
H24A C24 H24B 108.0
C24 C25 C20 111.40(15)
C24 C25 H25A 109.3
C20 C25 H25A 109.3
C24 C25 H25B 109.3
C20 C25 H25B 109.3
H25A C25 H25B 108.0
C27 C26 C31 110.32(18)
C27 C26 P2 113.12(17)
C31 C26 P2 108.92(13)
C27 C26 H26 108.1
C31 C26 H26 108.1
P2 C26 H26 108.1
C28 C27 C26 111.5(2)
C28 C27 H27A 109.3
C26 C27 H27A 109.3
C28 C27 H27B 109.3
C26 C27 H27B 109.3
H27A C27 H27B 108.0
C27 C28 C29 111.1(2)
C27 C28 H28A 109.4
C29 C28 H28A 109.4
C27 C28 H28B 109.4
C29 C28 H28B 109.4
H28A C28 H28B 108.0
C30 C29 C28 110.3(2)
C30 C29 H29A 109.6
C28 C29 H29A 109.6
C30 C29 H29B 109.6
C28 C29 H29B 109.6
H29A C29 H29B 108.1
C29 C30 C31 110.9(2)
C29 C30 H30A 109.5
C31 C30 H30A 109.5
C29 C30 H30B 109.5
C31 C30 H30B 109.5
H30A C30 H30B 108.0
C30 C31 C26 112.91(19)
C30 C31 H31A 109.0
C26 C31 H31A 109.0
C30 C31 H31B 109.0
C26 C31 H31B 109.0
H31A C31 H31B 107.8
C37 C32 C33 109.85(18)
C37 C32 P2 112.32(15)
C33 C32 P2 117.94(14)
C37 C32 H32 105.2
C33 C32 H32 105.2
P2 C32 H32 105.2
C34 C33 C32 111.29(18)
C34 C33 H33A 109.4
C32 C33 H33A 109.4
C34 C33 H33B 109.4
C32 C33 H33B 109.4
H33A C33 H33B 108.0
C35 C34 C33 111.9(2)
C35 C34 H34A 109.2
C33 C34 H34A 109.2
C35 C34 H34B 109.2
C33 C34 H34B 109.2
H34A C34 H34B 107.9
C34 C35 C36 111.4(2)
C34 C35 H35A 109.4
C36 C35 H35A 109.4
C34 C35 H35B 109.4
C36 C35 H35B 109.4
H35A C35 H35B 108.0
C35 C36 C37 111.7(2)
C35 C36 H36A 109.3
C37 C36 H36A 109.3
C35 C36 H36B 109.3
C37 C36 H36B 109.3
H36A C36 H36B 107.9
C36 C37 C32 111.3(2)
C36 C37 H37A 109.4
C32 C37 H37A 109.4
C36 C37 H37B 109.4
C32 C37 H37B 109.4
H37A C37 H37B 108.0
C43A C38A C39A 110.4(5)
C43A C38A P2 112.9(3)
C39A C38A P2 115.0(4)
C43A C38A H38A 105.9
C39A C38A H38A 105.9
P2 C38A H38A 105.9
C38A C39A C40A 108.7(6)
C38A C39A H39A 109.9
C40A C39A H39A 109.9
C38A C39A H39B 109.9
C40A C39A H39B 109.9
H39A C39A H39B 108.3
C41A C40A C39A 110.3(5)
C41A C40A H40A 109.6
C39A C40A H40A 109.6
C41A C40A H40B 109.6
C39A C40A H40B 109.6
H40A C40A H40B 108.1
C40A C41A C42A 112.3(4)
C40A C41A H41A 109.1
C42A C41A H41A 109.1
C40A C41A H41B 109.1
C42A C41A H41B 109.1
H41A C41A H41B 107.9
C43A C42A C41A 110.6(6)
C43A C42A H42A 109.5
C41A C42A H42A 109.5
C43A C42A H42B 109.5
C41A C42A H42B 109.5
H42A C42A H42B 108.1
C38A C43A C42A 111.0(4)
C38A C43A H43A 109.4
C42A C43A H43A 109.4
C38A C43A H43B 109.4
C42A C43A H43B 109.4
H43A C43A H43B 108.0
C39B C38B C43B 108.1(14)
C39B C38B P2 114.6(15)
C43B C38B P2 109.5(7)
C39B C38B H38B 108.1
C43B C38B H38B 108.1
P2 C38B H38B 108.1
C40B C39B C38B 111(2)
C40B C39B H39C 109.4
C38B C39B H39C 109.4
C40B C39B H39D 109.4
C38B C39B H39D 109.4
H39C C39B H39D 108.0
C39B C40B C41B 108.5(14)
C39B C40B H40C 110.0
C41B C40B H40C 110.0
C39B C40B H40D 110.0
C41B C40B H40D 110.0
H40C C40B H40D 108.4
C42B C41B C40B 110.6(11)
C42B C41B H41C 109.5
C40B C41B H41C 109.5
C42B C41B H41D 109.5
C40B C41B H41D 109.5
H41C C41B H41D 108.1
C41B C42B C43B 113.0(18)
C41B C42B H42C 109.0
C43B C42B H42C 109.0
C41B C42B H42D 109.0
C43B C42B H42D 109.0
H42C C42B H42D 107.8
C42B C43B C38B 107.8(11)
C42B C43B H43C 110.2
C38B C43B H43C 110.2
C42B C43B H43D 110.2
C38B C43B H43D 110.2
H43C C43B H43D 108.5

loop_
_geom_bond_atom_site_label_1
_geom_bond_atom_site_label_2
_geom_bond_distance
P1 N1 1.5738(14)
P1 C14 1.8271(16)
P1 C20 1.8429(16)
P1 C8 1.8508(17)
P2 N2 1.5680(17)
P2 C38A 1.820(4)
P2 C26 1.845(2)
P2 C32 1.853(2)
P2 C38B 1.905(13)
N1 C6 1.453(2)
N2 C7 1.448(2)
N3 C5 1.345(2)
N3 C1 1.345(2)
C1 C2 1.386(2)
C1 C6 1.518(2)
C2 C3 1.391(2)
C2 H2 0.9500
C3 C4 1.384(3)
C3 H3 0.9500
C4 C5 1.382(3)
C4 H4 0.9500
C5 C7 1.519(3)
C6 H6A 0.9900
C6 H6B 0.9900
C7 H7A 0.9900
C7 H7B 0.9900
C8 C9 1.531(2)
C8 C13 1.535(2)
C8 H8 1.0000
C9 C10 1.534(3)
C9 H9A 0.9900
C9 H9B 0.9900
C10 C11 1.522(3)
C10 H10A 0.9900
C10 H10B 0.9900
C11 C12 1.518(3)
C11 H11A 0.9900
C11 H11B 0.9900
C12 C13 1.535(3)
C12 H12A 0.9900
C12 H12B 0.9900
C13 H13A 0.9900
C13 H13B 0.9900
C14 C19 1.536(2)
C14 C15 1.539(2)
C14 H14 1.0000
C15 C16 1.531(2)
C15 H15A 0.9900
C15 H15B 0.9900
C16 C17 1.526(3)
C16 H16A 0.9900
C16 H16B 0.9900
C17 C18 1.522(3)
C17 H17A 0.9900
C17 H17B 0.9900
C18 C19 1.534(2)
C18 H18A 0.9900
C18 H18B 0.9900
C19 H19A 0.9900
C19 H19B 0.9900
C20 C21 1.534(2)
C20 C25 1.536(2)
C20 H20 1.0000
C21 C22 1.525(2)
C21 H21A 0.9900
C21 H21B 0.9900
C22 C23 1.519(3)
C22 H22A 0.9900
C22 H22B 0.9900
C23 C24 1.522(3)
C23 H23A 0.9900
C23 H23B 0.9900
C24 C25 1.529(3)
C24 H24A 0.9900
C24 H24B 0.9900
C25 H25A 0.9900
C25 H25B 0.9900
C26 C27 1.533(3)
C26 C31 1.535(3)
C26 H26 1.0000
C27 C28 1.524(4)
C27 H27A 0.9900
C27 H27B 0.9900
C28 C29 1.525(4)
C28 H28A 0.9900
C28 H28B 0.9900
C29 C30 1.512(4)
C29 H29A 0.9900
C29 H29B 0.9900
C30 C31 1.528(3)
C30 H30A 0.9900
C30 H30B 0.9900
C31 H31A 0.9900
C31 H31B 0.9900
C32 C37 1.533(3)
C32 C33 1.535(3)
C32 H32 1.0000
C33 C34 1.530(3)
C33 H33A 0.9900
C33 H33B 0.9900
C34 C35 1.513(4)
C34 H34A 0.9900
C34 H34B 0.9900
C35 C36 1.518(4)
C35 H35A 0.9900
C35 H35B 0.9900
C36 C37 1.528(3)
C36 H36A 0.9900
C36 H36B 0.9900
C37 H37A 0.9900
C37 H37B 0.9900
C38A C43A 1.530(5)
C38A C39A 1.540(10)
C38A H38A 1.0000
C39A C40A 1.547(8)
C39A H39A 0.9900
C39A H39B 0.9900
C40A C41A 1.511(6)
C40A H40A 0.9900
C40A H40B 0.9900
C41A C42A 1.534(11)
C41A H41A 0.9900
C41A H41B 0.9900
C42A C43A 1.531(9)
C42A H42A 0.9900
C42A H42B 0.9900
C43A H43A 0.9900
C43A H43B 0.9900
C38B C39B 1.54(3)
C38B C43B 1.543(16)
C38B H38B 1.0000
C39B C40B 1.50(3)
C39B H39C 0.9900
C39B H39D 0.9900
C40B C41B 1.519(15)
C40B H40C 0.9900
C40B H40D 0.9900
C41B C42B 1.48(3)
C41B H41C 0.9900
C41B H41D 0.9900
C42B C43B 1.53(2)
C42B H42C 0.9900
C42B H42D 0.9900
C43B H43C 0.9900
C43B H43D 0.9900

loop_
_geom_torsion_atom_site_label_1
_geom_torsion_atom_site_label_2
_geom_torsion_atom_site_label_3
_geom_torsion_atom_site_label_4
_geom_torsion
C14 P1 N1 C6 -173.16(13)
C20 P1 N1 C6 70.81(15)
C8 P1 N1 C6 -48.70(16)
C38A P2 N2 C7 -159.7(2)
C26 P2 N2 C7 88.1(2)
C32 P2 N2 C7 -32.7(2)
C38B P2 N2 C7 -142.7(4)
C5 N3 C1 C2 0.6(2)
C5 N3 C1 C6 -179.64(15)
N3 C1 C2 C3 -2.2(3)
C6 C1 C2 C3 178.10(17)
C1 C2 C3 C4 1.4(3)
C2 C3 C4 C5 0.9(3)
C1 N3 C5 C4 1.8(3)
C1 N3 C5 C7 -177.11(15)
C3 C4 C5 N3 -2.6(3)
C3 C4 C5 C7 176.24(19)
P1 N1 C6 C1 144.95(13)
N3 C1 C6 N1 167.62(14)
C2 C1 C6 N1 -12.7(2)
P2 N2 C7 C5 -122.52(18)
N3 C5 C7 N2 -174.48(16)
C4 C5 C7 N2 6.6(3)
N1 P1 C8 C9 -169.19(13)
C14 P1 C8 C9 -48.85(15)
C20 P1 C8 C9 64.33(14)
N1 P1 C8 C13 -39.68(16)
C14 P1 C8 C13 80.67(15)
C20 P1 C8 C13 -166.16(13)
C13 C8 C9 C10 56.3(2)
P1 C8 C9 C10 -173.36(13)
C8 C9 C10 C11 -56.8(2)
C9 C10 C11 C12 57.1(2)
C10 C11 C12 C13 -57.1(2)
C9 C8 C13 C12 -56.3(2)
P1 C8 C13 C12 171.24(15)
C11 C12 C13 C8 56.8(2)
N1 P1 C14 C19 -165.21(12)
C20 P1 C14 C19 -42.11(14)
C8 P1 C14 C19 69.82(14)
N1 P1 C14 C15 66.82(13)
C20 P1 C14 C15 -170.08(11)
C8 P1 C14 C15 -58.14(14)
C19 C14 C15 C16 56.82(18)
P1 C14 C15 C16 -172.29(12)
C14 C15 C16 C17 -56.4(2)
C15 C16 C17 C18 55.6(2)
C16 C17 C18 C19 -55.6(2)
C17 C18 C19 C14 56.7(2)
C15 C14 C19 C18 -56.96(19)
P1 C14 C19 C18 173.76(12)
N1 P1 C20 C21 -62.24(14)
C14 P1 C20 C21 -178.42(12)
C8 P1 C20 C21 62.87(13)
N1 P1 C20 C25 59.88(14)
C14 P1 C20 C25 -56.30(13)
C8 P1 C20 C25 -175.00(12)
C25 C20 C21 C22 55.4(2)
P1 C20 C21 C22 177.93(13)
C20 C21 C22 C23 -55.4(2)
C21 C22 C23 C24 54.7(2)
C22 C23 C24 C25 -55.1(2)
C23 C24 C25 C20 56.1(2)
C21 C20 C25 C24 -55.7(2)
P1 C20 C25 C24 -178.29(13)
N2 P2 C26 C27 64.16(17)
C38A P2 C26 C27 -50.0(2)
C32 P2 C26 C27 -169.86(14)
C38B P2 C26 C27 -61.9(5)
N2 P2 C26 C31 -58.90(18)
C38A P2 C26 C31 -173.1(2)
C32 P2 C26 C31 67.08(16)
C38B P2 C26 C31 175.1(4)
C31 C26 C27 C28 -53.4(2)
P2 C26 C27 C28 -175.70(15)
C26 C27 C28 C29 57.2(3)
C27 C28 C29 C30 -58.5(3)
C28 C29 C30 C31 56.7(3)
C29 C30 C31 C26 -54.7(3)
C27 C26 C31 C30 52.5(3)
P2 C26 C31 C30 177.23(17)
N2 P2 C32 C37 -68.07(17)
C38A P2 C32 C37 53.9(2)
C26 P2 C32 C37 164.68(14)
C38B P2 C32 C37 46.6(5)
N2 P2 C32 C33 162.64(15)
C38A P2 C32 C33 -75.4(2)
C26 P2 C32 C33 35.40(17)
C38B P2 C32 C33 -82.7(5)
C37 C32 C33 C34 55.8(2)
P2 C32 C33 C34 -173.78(16)
C32 C33 C34 C35 -55.6(3)
C33 C34 C35 C36 54.4(3)
C34 C35 C36 C37 -54.5(3)
C35 C36 C37 C32 55.9(3)
C33 C32 C37 C36 -56.0(2)
P2 C32 C37 C36 170.60(16)
N2 P2 C38A C43A 51.8(3)
C26 P2 C38A C43A 173.5(3)
C32 P2 C38A C43A -74.6(3)
N2 P2 C38A C39A 179.7(5)
C26 P2 C38A C39A -58.6(5)
C32 P2 C38A C39A 53.3(5)
C43A C38A C39A C40A -59.6(7)
P2 C38A C39A C40A 171.2(4)
C38A C39A C40A C41A 58.8(8)
C39A C40A C41A C42A -57.1(6)
C40A C41A C42A C43A 54.6(5)
C39A C38A C43A C42A 58.3(6)
P2 C38A C43A C42A -171.4(4)
C41A C42A C43A C38A -54.6(5)
C43B C38B C39B C40B 62(2)
P2 C38B C39B C40B -175.8(14)
C38B C39B C40B C41B -60(2)
C39B C40B C41B C42B 58(2)
C40B C41B C42B C43B -58.3(16)
C41B C42B C43B C38B 58.2(14)
C39B C38B C43B C42B -58(2)
P2 C38B C43B C42B 176.8(11)
